data_2230568
loop_
_publ_author_name
'Wei, Zhen'
'Zheng, Xujun'
'Bai, Junjun'
'Zhai, Xiaohong'
'Song, Lili'

_publ_section_title
;
 2-[(<i>E</i>)-2-(Benzylideneamino)ethyl]-3',6'-bis(diethylamino)spiro[isoindoline-1,9'-xanthen]-3-one
;
_journal_coeditor_code BG2398
_journal_issue 7
_journal_name_full 'Acta Crystallographica Section E'
_journal_page_first o1733
_journal_paper_doi 10.1107/S1600536811020320
_journal_volume 67
_journal_year 2011
_chemical_formula_iupac 'C37 H40 N4 O2'
_chemical_formula_moiety 'C37 H40 N4 O2'
_chemical_formula_sum 'C37 H40 N4 O2'
_chemical_formula_weight 572.73
_chemical_name_systematic
;
2-[(<i>E</i>)-2-(Benzylideneamino)ethyl]-3',6'-
bis(diethylamino)spiro[isoindoline-1,9'-xanthen]-3-one
;
_space_group_IT_number 2
_symmetry_cell_setting triclinic
_symmetry_space_group_name_Hall '-P 1'
_symmetry_space_group_name_H-M 'P -1'
_atom_sites_solution_hydrogens geom
_atom_sites_solution_primary direct
_atom_sites_solution_secondary difmap
_audit_creation_method SHELXL-97
_cell_angle_alpha 74.43(3)
_cell_angle_beta 81.92(3)
_cell_angle_gamma 69.12(3)
_cell_formula_units_Z 2
_cell_length_a 9.842(2)
_cell_length_b 13.151(3)
_cell_length_c 13.552(3)
_cell_measurement_reflns_used 3876
_cell_measurement_temperature 293(2)
_cell_measurement_theta_max 29.0
_cell_measurement_theta_min 1.6
_cell_volume 1576.8(7)
_computing_cell_refinement 'CrystalClear (Rigaku, 2008)'
_computing_data_collection 'CrystalClear (Rigaku, 2008)'
_computing_data_reduction 'CrystalClear (Rigaku, 2008)'
_computing_molecular_graphics 'SHELXTL (Sheldrick, 2008)'
_computing_publication_material 'SHELXL97 (Sheldrick, 2008)'
_computing_structure_refinement 'SHELXL97 (Sheldrick, 2008)'
_computing_structure_solution 'SHELXS97 (Sheldrick, 2008)'
_diffrn_ambient_temperature 293(2)
_diffrn_detector_area_resol_mean 7.31
_diffrn_measured_fraction_theta_full 0.995
_diffrn_measured_fraction_theta_max 0.995
_diffrn_measurement_device_type 'Rigaku Saturn'
_diffrn_measurement_method \w
_diffrn_radiation_monochromator graphite
_diffrn_radiation_source 'fine-focus sealed tube'
_diffrn_radiation_type MoK\a
_diffrn_radiation_wavelength 0.71073
_diffrn_reflns_av_R_equivalents 0.0325
_diffrn_reflns_av_sigmaI/netI 0.0399
_diffrn_reflns_limit_h_max 12
_diffrn_reflns_limit_h_min -12
_diffrn_reflns_limit_k_max 16
_diffrn_reflns_limit_k_min -16
_diffrn_reflns_limit_l_max 16
_diffrn_reflns_limit_l_min -16
_diffrn_reflns_number 17336
_diffrn_reflns_theta_full 26.00
_diffrn_reflns_theta_max 26.00
_diffrn_reflns_theta_min 1.56
_diffrn_standards_decay_% 0
_diffrn_standards_interval_count 0
_diffrn_standards_interval_time 0
_diffrn_standards_number 0
_exptl_absorpt_coefficient_mu 0.075
_exptl_absorpt_correction_T_max 0.9851
_exptl_absorpt_correction_T_min 0.9807
_exptl_absorpt_correction_type multi-scan
_exptl_absorpt_process_details '(Crystalclear; Rigaku, 2008)'
_exptl_crystal_colour colourless
_exptl_crystal_density_diffrn 1.206
_exptl_crystal_density_method 'not measured'
_exptl_crystal_description prism
_exptl_crystal_F_000 612
_exptl_crystal_size_max 0.26
_exptl_crystal_size_mid 0.22
_exptl_crystal_size_min 0.20
_refine_diff_density_max 0.291
_refine_diff_density_min -0.236
_refine_ls_extinction_method none
_refine_ls_goodness_of_fit_ref 1.064
_refine_ls_hydrogen_treatment constr
_refine_ls_matrix_type full
_refine_ls_number_parameters 399
_refine_ls_number_reflns 6168
_refine_ls_number_restraints 2
_refine_ls_restrained_S_all 1.064
_refine_ls_R_factor_all 0.0790
_refine_ls_R_factor_gt 0.0570
_refine_ls_shift/su_max 0.000
_refine_ls_shift/su_mean 0.000
_refine_ls_structure_factor_coef Fsqd
_refine_ls_weighting_details 'calc w=1/[\s^2^(Fo^2^)+(0.1016P)^2^] where P=(Fo^2^+2Fc^2^)/3'
_refine_ls_weighting_scheme calc
_refine_ls_wR_factor_gt 0.1541
_refine_ls_wR_factor_ref 0.1738
_reflns_number_gt 4273
_reflns_number_total 6168
_reflns_threshold_expression I>2\s(I)
_cod_data_source_file bg2398.cif
_cod_data_source_block I
_cod_original_cell_volume 1576.7(7)
_cod_database_code 2230568
_cod_database_fobs_code 2230568

loop_
_symmetry_equiv_pos_as_xyz
'x, y, z'
'-x, -y, -z'

loop_
_atom_site_type_symbol
_atom_site_label
_atom_site_fract_x
_atom_site_fract_y
_atom_site_fract_z
_atom_site_U_iso_or_equiv
_atom_site_adp_type
_atom_site_calc_flag
_atom_site_refinement_flags
_atom_site_occupancy
_atom_site_symmetry_multiplicity
_atom_site_disorder_assembly
_atom_site_disorder_group
O O1 0.33256(15) 0.41003(11) 0.03815(10) 0.0723(4) Uani d . 1 1 . .
O O2 0.36695(14) 0.00487(9) 0.43694(9) 0.0579(4) Uani d . 1 1 . .
N N1 0.31962(15) 0.25956(11) 0.16827(10) 0.0456(4) Uani d . 1 1 . .
N N2 -0.00271(18) 0.22023(14) 0.08727(13) 0.0650(5) Uani d . 1 1 . .
N N3 -0.04621(17) 0.22186(14) 0.60535(13) 0.0665(5) Uani d . 1 1 . .
N N4 0.72011(19) -0.26509(12) 0.27732(12) 0.0652(5) Uani d D 1 1 . .
C C1 0.37105(19) 0.34525(14) 0.12145(13) 0.0506(4) Uani d . 1 1 . .
C C2 0.47929(18) 0.34194(13) 0.18879(13) 0.0487(4) Uani d . 1 1 . .
C C3 0.5722(2) 0.40412(15) 0.17296(16) 0.0628(5) Uani d . 1 1 . .
H H3 0.5670 0.4626 0.1153 0.075 Uiso calc R 1 1 . .
C C4 0.6718(2) 0.37619(17) 0.24543(18) 0.0741(6) Uani d . 1 1 . .
H H4 0.7355 0.4163 0.2363 0.089 Uiso calc R 1 1 . .
C C5 0.6800(2) 0.28913(18) 0.33248(17) 0.0697(6) Uani d . 1 1 . .
H H5 0.7486 0.2719 0.3804 0.084 Uiso calc R 1 1 . .
C C6 0.5866(2) 0.22835(16) 0.34780(13) 0.0569(5) Uani d . 1 1 . .
H H6 0.5904 0.1708 0.4061 0.068 Uiso calc R 1 1 . .
C C7 0.48760(18) 0.25501(13) 0.27459(12) 0.0451(4) Uani d . 1 1 . .
C C8 0.38313(18) 0.19473(13) 0.26923(11) 0.0423(4) Uani d . 1 1 . .
C C9 0.26660(18) 0.20220(13) 0.35566(11) 0.0418(4) Uani d . 1 1 . .
C C10 0.26648(18) 0.10992(13) 0.43410(12) 0.0451(4) Uani d . 1 1 . .
C C11 0.16418(19) 0.11548(15) 0.51642(13) 0.0529(4) Uani d . 1 1 . .
H H11 0.1696 0.0512 0.5679 0.063 Uiso calc R 1 1 . .
C C12 0.05450(19) 0.21522(15) 0.52287(13) 0.0515(4) Uani d . 1 1 . .
C C13 0.0518(2) 0.30963(15) 0.44214(13) 0.0551(5) Uani d . 1 1 . .
H H13 -0.0214 0.3779 0.4424 0.066 Uiso calc R 1 1 . .
C C14 0.1558(2) 0.30175(14) 0.36355(13) 0.0526(4) Uani d . 1 1 . .
H H14 0.1523 0.3661 0.3128 0.063 Uiso calc R 1 1 . .
C C15 0.46646(17) 0.07377(13) 0.26878(11) 0.0423(4) Uani d . 1 1 . .
C C16 0.45792(18) -0.01265(13) 0.35126(12) 0.0446(4) Uani d . 1 1 A .
C C17 0.54006(19) -0.12331(14) 0.35451(13) 0.0512(4) Uani d . 1 1 . .
H H17 0.5299 -0.1786 0.4116 0.061 Uiso calc R 1 1 A .
C C18 0.63747(19) -0.15355(14) 0.27427(13) 0.0500(4) Uani d . 1 1 A .
C C19 0.6473(2) -0.06638(15) 0.18986(13) 0.0585(5) Uani d . 1 1 . .
H H19 0.7104 -0.0829 0.1341 0.070 Uiso calc R 1 1 A .
C C20 0.5653(2) 0.04237(15) 0.18886(13) 0.0553(5) Uani d . 1 1 A .
H H20 0.5758 0.0981 0.1323 0.066 Uiso calc R 1 1 . .
C C21 0.2309(2) 0.22241(15) 0.11800(14) 0.0547(5) Uani d . 1 1 . .
H H21A 0.2580 0.1416 0.1412 0.066 Uiso calc R 1 1 . .
H H21B 0.2539 0.2397 0.0447 0.066 Uiso calc R 1 1 . .
C C22 0.0696(2) 0.27255(18) 0.13600(17) 0.0683(6) Uani d . 1 1 . .
H H22A 0.0443 0.2597 0.2090 0.082 Uiso calc R 1 1 . .
H H22B 0.0383 0.3527 0.1070 0.082 Uiso calc R 1 1 . .
C C23 -0.1125(2) 0.28245(17) 0.03626(15) 0.0606(5) Uani d . 1 1 . .
H H23 -0.1429 0.3593 0.0303 0.073 Uiso calc R 1 1 . .
C C24 -0.1941(2) 0.23795(17) -0.01401(14) 0.0579(5) Uani d . 1 1 . .
C C25 -0.1574(2) 0.12469(18) -0.00607(15) 0.0657(5) Uani d . 1 1 . .
H H25 -0.0794 0.0749 0.0328 0.079 Uiso calc R 1 1 . .
C C26 -0.2341(3) 0.0835(2) -0.05482(16) 0.0771(6) Uani d . 1 1 . .
H H26 -0.2064 0.0070 -0.0501 0.093 Uiso calc R 1 1 . .
C C27 -0.3511(3) 0.1566(3) -0.10997(18) 0.0909(8) Uani d . 1 1 . .
H H27 -0.4045 0.1298 -0.1420 0.109 Uiso calc R 1 1 . .
C C28 -0.3891(3) 0.2687(3) -0.1178(2) 0.1100(10) Uani d . 1 1 . .
H H28 -0.4688 0.3180 -0.1552 0.132 Uiso calc R 1 1 . .
C C29 -0.3110(3) 0.3104(2) -0.07097(19) 0.0887(7) Uani d . 1 1 . .
H H29 -0.3373 0.3872 -0.0780 0.106 Uiso calc R 1 1 . .
C C30 -0.1847(2) 0.31369(18) 0.59963(17) 0.0753(6) Uani d . 1 1 . .
H H30A -0.2600 0.2840 0.6356 0.090 Uiso calc R 1 1 . .
H H30B -0.2090 0.3441 0.5283 0.090 Uiso calc R 1 1 . .
C C31 -0.1861(3) 0.4074(2) 0.6441(2) 0.1015(8) Uani d . 1 1 . .
H H31A -0.2797 0.4651 0.6360 0.152 Uiso calc R 1 1 . .
H H31B -0.1122 0.4378 0.6089 0.152 Uiso calc R 1 1 . .
H H31C -0.1671 0.3791 0.7157 0.152 Uiso calc R 1 1 . .
C C32 -0.0309(2) 0.12577(18) 0.69285(16) 0.0714(6) Uani d . 1 1 . .
H H32A -0.0778 0.1526 0.7533 0.086 Uiso calc R 1 1 . .
H H32B 0.0718 0.0878 0.7052 0.086 Uiso calc R 1 1 . .
C C33 -0.0946(3) 0.0433(2) 0.6787(2) 0.1069(9) Uani d . 1 1 . .
H H33A -0.0736 -0.0204 0.7362 0.160 Uiso calc R 1 1 . .
H H33B -0.0529 0.0194 0.6169 0.160 Uiso calc R 1 1 . .
H H33C -0.1981 0.0778 0.6740 0.160 Uiso calc R 1 1 . .
C C34 0.8377(3) -0.2893(2) 0.1969(2) 0.0724(8) Uani d PD 0.76 1 A 1
H H34A 0.9211 -0.2707 0.2064 0.087 Uiso d PR 0.76 1 A 1
H H34B 0.8012 -0.2456 0.1294 0.087 Uiso d PR 0.76 1 A 1
C C35 0.8722(4) -0.4042(3) 0.1772(3) 0.0838(11) Uani d PD 0.76 1 A 1
H H35A 0.8985 -0.4603 0.2399 0.101 Uiso calc PR 0.76 1 A 1
H H35B 0.9519 -0.4170 0.1271 0.101 Uiso calc PR 0.76 1 A 1
H H35C 0.7883 -0.4083 0.1521 0.101 Uiso calc PR 0.76 1 A 1
C C34' 0.7532(10) -0.3164(7) 0.1892(6) 0.0724(8) Uani d PD 0.24 1 A 2
H H34C 0.7230 -0.2566 0.1284 0.087 Uiso d PR 0.24 1 A 2
H H34D 0.6966 -0.3655 0.1967 0.087 Uiso d PR 0.24 1 A 2
C C35' 0.9113(12) -0.3765(11) 0.1716(13) 0.0838(11) Uani d PD 0.24 1 A 2
H H35D 0.9623 -0.3235 0.1512 0.101 Uiso calc PR 0.24 1 A 2
H H35E 0.9241 -0.4154 0.1185 0.101 Uiso calc PR 0.24 1 A 2
H H35F 0.9493 -0.4294 0.2338 0.101 Uiso calc PR 0.24 1 A 2
C C36 0.7264(2) -0.34727(17) 0.37557(17) 0.0726(6) Uani d . 1 1 A .
H H36A 0.7233 -0.3119 0.4305 0.087 Uiso calc R 1 1 . .
H H36B 0.8185 -0.4080 0.3772 0.087 Uiso calc R 1 1 . .
C C37 0.6059(3) -0.3945(2) 0.3947(2) 0.0971(8) Uani d . 1 1 . .
H H37A 0.5141 -0.3346 0.3895 0.146 Uiso calc R 1 1 A .
H H37B 0.6116 -0.4430 0.4622 0.146 Uiso calc R 1 1 . .
H H37C 0.6141 -0.4364 0.3447 0.146 Uiso calc R 1 1 . .

loop_
_atom_site_aniso_label
_atom_site_aniso_U_11
_atom_site_aniso_U_22
_atom_site_aniso_U_33
_atom_site_aniso_U_12
_atom_site_aniso_U_13
_atom_site_aniso_U_23
O1 0.0802(10) 0.0692(9) 0.0529(8) -0.0277(8) -0.0096(7) 0.0163(7)
O2 0.0672(8) 0.0433(7) 0.0453(7) -0.0118(6) 0.0151(6) 0.0002(5)
N1 0.0533(8) 0.0474(8) 0.0364(7) -0.0224(7) -0.0069(6) -0.0005(6)
N2 0.0600(10) 0.0694(10) 0.0723(11) -0.0221(8) -0.0126(9) -0.0222(8)
N3 0.0568(10) 0.0709(10) 0.0628(10) -0.0188(8) 0.0170(8) -0.0147(8)
N4 0.0704(11) 0.0488(9) 0.0634(10) -0.0074(8) 0.0043(8) -0.0128(7)
C1 0.0550(10) 0.0468(9) 0.0428(9) -0.0187(8) 0.0009(8) 0.0016(7)
C2 0.0527(10) 0.0439(9) 0.0494(10) -0.0218(8) 0.0033(8) -0.0060(7)
C3 0.0675(12) 0.0515(11) 0.0722(13) -0.0327(10) 0.0081(10) -0.0077(9)
C4 0.0715(14) 0.0742(14) 0.0979(17) -0.0446(12) 0.0074(12) -0.0334(13)
C5 0.0708(13) 0.0849(15) 0.0701(13) -0.0379(12) -0.0069(10) -0.0277(11)
C6 0.0650(12) 0.0646(11) 0.0467(10) -0.0285(10) -0.0059(9) -0.0114(8)
C7 0.0509(9) 0.0464(9) 0.0412(9) -0.0225(8) 0.0015(7) -0.0091(7)
C8 0.0510(9) 0.0420(9) 0.0347(8) -0.0213(7) -0.0037(7) -0.0017(6)
C9 0.0488(9) 0.0409(9) 0.0370(8) -0.0185(8) -0.0020(7) -0.0066(7)
C10 0.0479(9) 0.0425(9) 0.0430(9) -0.0172(8) 0.0007(7) -0.0059(7)
C11 0.0591(11) 0.0514(10) 0.0461(10) -0.0249(9) 0.0088(8) -0.0054(8)
C12 0.0502(10) 0.0578(11) 0.0507(10) -0.0227(9) 0.0050(8) -0.0171(8)
C13 0.0559(11) 0.0497(10) 0.0541(10) -0.0115(8) -0.0003(8) -0.0126(8)
C14 0.0643(11) 0.0449(10) 0.0444(9) -0.0184(9) -0.0008(8) -0.0044(7)
C15 0.0466(9) 0.0437(9) 0.0367(8) -0.0194(7) -0.0008(7) -0.0042(7)
C16 0.0475(9) 0.0474(10) 0.0396(8) -0.0205(8) 0.0034(7) -0.0077(7)
C17 0.0565(10) 0.0426(10) 0.0482(10) -0.0155(8) 0.0019(8) -0.0041(7)
C18 0.0472(9) 0.0503(10) 0.0510(10) -0.0134(8) -0.0032(8) -0.0131(8)
C19 0.0634(12) 0.0615(12) 0.0445(10) -0.0178(10) 0.0106(8) -0.0137(8)
C20 0.0623(11) 0.0529(11) 0.0434(9) -0.0189(9) 0.0073(8) -0.0051(8)
C21 0.0599(11) 0.0590(11) 0.0493(10) -0.0219(9) -0.0108(8) -0.0125(8)
C22 0.0575(12) 0.0759(13) 0.0827(14) -0.0222(10) -0.0096(10) -0.0340(11)
C23 0.0518(11) 0.0662(12) 0.0636(12) -0.0170(10) -0.0020(9) -0.0192(10)
C24 0.0488(10) 0.0715(13) 0.0538(11) -0.0186(9) -0.0001(8) -0.0188(9)
C25 0.0618(12) 0.0814(15) 0.0604(12) -0.0309(11) -0.0017(9) -0.0183(10)
C26 0.0852(16) 0.1079(17) 0.0617(13) -0.0579(14) 0.0115(12) -0.0309(12)
C27 0.0702(15) 0.161(3) 0.0698(15) -0.0571(17) 0.0031(12) -0.0519(16)
C28 0.0725(17) 0.159(3) 0.098(2) -0.0152(18) -0.0340(15) -0.047(2)
C29 0.0691(14) 0.1021(18) 0.0879(17) -0.0075(13) -0.0237(13) -0.0300(14)
C30 0.0560(12) 0.0891(15) 0.0778(14) -0.0188(11) 0.0111(10) -0.0295(12)
C31 0.103(2) 0.0996(19) 0.0962(18) -0.0119(15) -0.0012(15) -0.0454(15)
C32 0.0767(14) 0.0844(14) 0.0616(12) -0.0423(12) 0.0242(10) -0.0242(10)
C33 0.115(2) 0.114(2) 0.116(2) -0.0718(18) 0.0348(17) -0.0437(17)
C34 0.0742(19) 0.0536(15) 0.0874(18) -0.0204(13) 0.0190(16) -0.0261(13)
C35 0.098(3) 0.072(2) 0.0880(19) -0.0393(16) 0.0252(19) -0.0309(19)
C34' 0.0742(19) 0.0536(15) 0.0874(18) -0.0204(13) 0.0190(16) -0.0261(13)
C35' 0.098(3) 0.072(2) 0.0880(19) -0.0393(16) 0.0252(19) -0.0309(19)
C36 0.0678(13) 0.0586(12) 0.0777(14) -0.0027(11) -0.0078(11) -0.0169(11)
C37 0.122(2) 0.0702(15) 0.0990(19) -0.0350(15) -0.0047(17) -0.0172(13)

loop_
_atom_type_symbol
_atom_type_description
_atom_type_scat_dispersion_real
_atom_type_scat_dispersion_imag
_atom_type_scat_source
C C 0.0033 0.0016 'International Tables Vol C Tables 4.2.6.8 and 6.1.1.4'
H H 0.0000 0.0000 'International Tables Vol C Tables 4.2.6.8 and 6.1.1.4'
N N 0.0061 0.0033 'International Tables Vol C Tables 4.2.6.8 and 6.1.1.4'
O O 0.0106 0.0060 'International Tables Vol C Tables 4.2.6.8 and 6.1.1.4'

loop_
_geom_angle_atom_site_label_1
_geom_angle_atom_site_label_2
_geom_angle_atom_site_label_3
_geom_angle_site_symmetry_1
_geom_angle_site_symmetry_3
_geom_angle
_geom_angle_publ_flag
C10 O2 C16 . . 118.54(12) ?
C1 N1 C21 . . 123.41(14) ?
C1 N1 C8 . . 113.61(13) ?
C21 N1 C8 . . 122.21(13) ?
C23 N2 C22 . . 118.20(18) ?
C12 N3 C30 . . 121.57(16) ?
C12 N3 C32 . . 120.37(16) ?
C30 N3 C32 . . 116.85(16) ?
C18 N4 C36 . . 118.08(16) ?
C18 N4 C34 . . 118.14(17) ?
C36 N4 C34 . . 119.76(17) ?
C18 N4 C34' . . 124.8(4) ?
C36 N4 C34' . . 112.6(4) ?
O1 C1 N1 . . 124.55(17) ?
O1 C1 C2 . . 128.61(16) ?
N1 C1 C2 . . 106.83(13) ?
C7 C2 C3 . . 120.98(17) ?
C7 C2 C1 . . 108.63(14) ?
C3 C2 C1 . . 130.17(16) ?
C4 C3 C2 . . 117.64(17) ?
C4 C3 H3 . . 121.2 ?
C2 C3 H3 . . 121.2 ?
C3 C4 C5 . . 121.62(18) ?
C3 C4 H4 . . 119.2 ?
C5 C4 H4 . . 119.2 ?
C6 C5 C4 . . 120.29(19) ?
C6 C5 H5 . . 119.9 ?
C4 C5 H5 . . 119.9 ?
C7 C6 C5 . . 118.37(17) ?
C7 C6 H6 . . 120.8 ?
C5 C6 H6 . . 120.8 ?
C6 C7 C2 . . 121.08(16) ?
C6 C7 C8 . . 128.26(14) ?
C2 C7 C8 . . 110.54(14) ?
N1 C8 C15 . . 111.68(13) ?
N1 C8 C9 . . 111.33(13) ?
C15 C8 C9 . . 110.18(12) ?
N1 C8 C7 . . 100.36(12) ?
C15 C8 C7 . . 110.20(13) ?
C9 C8 C7 . . 112.79(13) ?
C10 C9 C14 . . 115.44(15) ?
C10 C9 C8 . . 121.58(14) ?
C14 C9 C8 . . 122.95(13) ?
O2 C10 C9 . . 122.77(15) ?
O2 C10 C11 . . 114.51(14) ?
C9 C10 C11 . . 122.72(16) ?
C12 C11 C10 . . 121.02(16) ?
C12 C11 H11 . . 119.5 ?
C10 C11 H11 . . 119.5 ?
N3 C12 C11 . . 121.37(16) ?
N3 C12 C13 . . 121.87(16) ?
C11 C12 C13 . . 116.76(16) ?
C14 C13 C12 . . 120.69(16) ?
C14 C13 H13 . . 119.7 ?
C12 C13 H13 . . 119.7 ?
C13 C14 C9 . . 123.34(15) ?
C13 C14 H14 . . 118.3 ?
C9 C14 H14 . . 118.3 ?
C16 C15 C20 . . 115.59(15) ?
C16 C15 C8 . . 121.89(14) ?
C20 C15 C8 . . 122.34(14) ?
O2 C16 C15 . . 122.60(15) ?
O2 C16 C17 . . 114.83(14) ?
C15 C16 C17 . . 122.57(16) ?
C16 C17 C18 . . 121.29(15) ?
C16 C17 H17 . . 119.4 ?
C18 C17 H17 . . 119.4 ?
C17 C18 N4 . . 121.37(16) ?
C17 C18 C19 . . 116.72(16) ?
N4 C18 C19 . . 121.91(16) ?
C20 C19 C18 . . 120.76(16) ?
C20 C19 H19 . . 119.6 ?
C18 C19 H19 . . 119.6 ?
C19 C20 C15 . . 123.05(16) ?
C19 C20 H20 . . 118.5 ?
C15 C20 H20 . . 118.5 ?
N1 C21 C22 . . 115.50(15) ?
N1 C21 H21A . . 108.4 ?
C22 C21 H21A . . 108.4 ?
N1 C21 H21B . . 108.4 ?
C22 C21 H21B . . 108.4 ?
H21A C21 H21B . . 107.5 ?
N2 C22 C21 . . 108.56(16) ?
N2 C22 H22A . . 110.0 ?
C21 C22 H22A . . 110.0 ?
N2 C22 H22B . . 110.0 ?
C21 C22 H22B . . 110.0 ?
H22A C22 H22B . . 108.4 ?
N2 C23 C24 . . 122.38(19) ?
N2 C23 H23 . . 118.8 ?
C24 C23 H23 . . 118.8 ?
C29 C24 C25 . . 118.5(2) ?
C29 C24 C23 . . 119.7(2) ?
C25 C24 C23 . . 121.83(18) ?
C24 C25 C26 . . 121.4(2) ?
C24 C25 H25 . . 119.3 ?
C26 C25 H25 . . 119.3 ?
C27 C26 C25 . . 119.3(2) ?
C27 C26 H26 . . 120.3 ?
C25 C26 H26 . . 120.3 ?
C28 C27 C26 . . 119.8(2) ?
C28 C27 H27 . . 120.1 ?
C26 C27 H27 . . 120.1 ?
C27 C28 C29 . . 121.0(2) ?
C27 C28 H28 . . 119.5 ?
C29 C28 H28 . . 119.5 ?
C24 C29 C28 . . 119.9(3) ?
C24 C29 H29 . . 120.0 ?
C28 C29 H29 . . 120.0 ?
N3 C30 C31 . . 114.5(2) ?
N3 C30 H30A . . 108.6 ?
C31 C30 H30A . . 108.6 ?
N3 C30 H30B . . 108.6 ?
C31 C30 H30B . . 108.6 ?
H30A C30 H30B . . 107.6 ?
C30 C31 H31A . . 109.5 ?
C30 C31 H31B . . 109.5 ?
H31A C31 H31B . . 109.5 ?
C30 C31 H31C . . 109.5 ?
H31A C31 H31C . . 109.5 ?
H31B C31 H31C . . 109.5 ?
N3 C32 C33 . . 113.9(2) ?
N3 C32 H32A . . 108.8 ?
C33 C32 H32A . . 108.8 ?
N3 C32 H32B . . 108.8 ?
C33 C32 H32B . . 108.8 ?
H32A C32 H32B . . 107.7 ?
C32 C33 H33A . . 109.5 ?
C32 C33 H33B . . 109.5 ?
H33A C33 H33B . . 109.5 ?
C32 C33 H33C . . 109.5 ?
H33A C33 H33C . . 109.5 ?
H33B C33 H33C . . 109.5 ?
N4 C34 C35 . . 112.9(2) ?
N4 C34 H34A . . 112.6 ?
C35 C34 H34A . . 115.5 ?
N4 C34 H34B . . 109.8 ?
C35 C34 H34B . . 97.1 ?
H34A C34 H34B . . 107.5 ?
N4 C34' C35' . . 113.8(9) ?
N4 C34' H34C . . 107.5 ?
C35' C34' H34C . . 106.6 ?
N4 C34' H34D . . 109.6 ?
C35' C34' H34D . . 111.1 ?
H34B C34' H34D . . 146.2 ?
H34C C34' H34D . . 107.9 ?
C34' C35' H35D . . 109.5 ?
C34' C35' H35E . . 109.5 ?
H35D C35' H35E . . 109.5 ?
C34' C35' H35F . . 109.5 ?
H35D C35' H35F . . 109.5 ?
H35E C35' H35F . . 109.5 ?
N4 C36 C37 . . 113.50(19) ?
N4 C36 H36A . . 108.9 ?
C37 C36 H36A . . 108.9 ?
N4 C36 H36B . . 108.9 ?
C37 C36 H36B . . 108.9 ?
H36A C36 H36B . . 107.7 ?
C36 C37 H37A . . 109.5 ?
C36 C37 H37B . . 109.5 ?
H37A C37 H37B . . 109.5 ?
C36 C37 H37C . . 109.5 ?
H37A C37 H37C . . 109.5 ?
H37B C37 H37C . . 109.5 ?

loop_
_geom_bond_atom_site_label_1
_geom_bond_atom_site_label_2
_geom_bond_site_symmetry_2
_geom_bond_distance
_geom_bond_publ_flag
O1 C1 . 1.2319(19) ?
O2 C10 . 1.377(2) ?
O2 C16 . 1.3810(19) ?
N1 C1 . 1.364(2) ?
N1 C21 . 1.455(2) ?
N1 C8 . 1.491(2) ?
N2 C23 . 1.261(2) ?
N2 C22 . 1.463(2) ?
N3 C12 . 1.385(2) ?
N3 C30 . 1.459(3) ?
N3 C32 . 1.461(3) ?
N4 C18 . 1.393(2) ?
N4 C36 . 1.466(3) ?
N4 C34 . 1.482(3) ?
N4 C34' . 1.467(7) ?
C1 C2 . 1.479(2) ?
C2 C7 . 1.383(2) ?
C2 C3 . 1.391(2) ?
C3 C4 . 1.371(3) ?
C3 H3 . 0.9300 ?
C4 C5 . 1.395(3) ?
C4 H4 . 0.9300 ?
C5 C6 . 1.381(3) ?
C5 H5 . 0.9300 ?
C6 C7 . 1.378(2) ?
C6 H6 . 0.9300 ?
C7 C8 . 1.524(2) ?
C8 C15 . 1.509(2) ?
C8 C9 . 1.517(2) ?
C9 C10 . 1.382(2) ?
C9 C14 . 1.393(2) ?
C10 C11 . 1.393(2) ?
C11 C12 . 1.385(3) ?
C11 H11 . 0.9300 ?
C12 C13 . 1.412(2) ?
C13 C14 . 1.367(2) ?
C13 H13 . 0.9300 ?
C14 H14 . 0.9300 ?
C15 C16 . 1.381(2) ?
C15 C20 . 1.395(2) ?
C16 C17 . 1.382(2) ?
C17 C18 . 1.388(2) ?
C17 H17 . 0.9300 ?
C18 C19 . 1.406(2) ?
C19 C20 . 1.366(2) ?
C19 H19 . 0.9300 ?
C20 H20 . 0.9300 ?
C21 C22 . 1.498(3) ?
C21 H21A . 0.9700 ?
C21 H21B . 0.9700 ?
C22 H22A . 0.9700 ?
C22 H22B . 0.9700 ?
C23 C24 . 1.468(3) ?
C23 H23 . 0.9300 ?
C24 C29 . 1.378(3) ?
C24 C25 . 1.379(3) ?
C25 C26 . 1.387(3) ?
C25 H25 . 0.9300 ?
C26 C27 . 1.370(3) ?
C26 H26 . 0.9300 ?
C27 C28 . 1.364(4) ?
C27 H27 . 0.9300 ?
C28 C29 . 1.386(3) ?
C28 H28 . 0.9300 ?
C29 H29 . 0.9300 ?
C30 C31 . 1.506(3) ?
C30 H30A . 0.9700 ?
C30 H30B . 0.9700 ?
C31 H31A . 0.9600 ?
C31 H31B . 0.9600 ?
C31 H31C . 0.9600 ?
C32 C33 . 1.496(3) ?
C32 H32A . 0.9700 ?
C32 H32B . 0.9700 ?
C33 H33A . 0.9600 ?
C33 H33B . 0.9600 ?
C33 H33C . 0.9600 ?
C34 C35 . 1.515(4) ?
C34 H34A . 0.9700 ?
C34 H34B . 0.9801 ?
C35 H35A . 0.9600 ?
C35 H35B . 0.9600 ?
C35 H35C . 0.9600 ?
C34' C35' . 1.492(9) ?
C34' H34C . 0.9696 ?
C34' H34D . 0.9710 ?
C35' H35D . 0.9600 ?
C35' H35E . 0.9600 ?
C35' H35F . 0.9600 ?
C36 C37 . 1.488(3) ?
C36 H36A . 0.9700 ?
C36 H36B . 0.9700 ?
C37 H37A . 0.9600 ?
C37 H37B . 0.9600 ?
C37 H37C . 0.9600 ?

loop_
_geom_torsion_atom_site_label_1
_geom_torsion_atom_site_label_2
_geom_torsion_atom_site_label_3
_geom_torsion_atom_site_label_4
_geom_torsion_site_symmetry_1
_geom_torsion_site_symmetry_2
_geom_torsion_site_symmetry_3
_geom_torsion_site_symmetry_4
_geom_torsion
_geom_torsion_publ_flag
C21 N1 C1 O1 . . . . 10.6(3) ?
C8 N1 C1 O1 . . . . -179.33(17) ?
C21 N1 C1 C2 . . . . -168.62(15) ?
C8 N1 C1 C2 . . . . 1.50(19) ?
O1 C1 C2 C7 . . . . -179.92(18) ?
N1 C1 C2 C7 . . . . -0.79(19) ?
O1 C1 C2 C3 . . . . -5.3(3) ?
N1 C1 C2 C3 . . . . 173.79(18) ?
C7 C2 C3 C4 . . . . -0.1(3) ?
C1 C2 C3 C4 . . . . -174.11(18) ?
C2 C3 C4 C5 . . . . -0.4(3) ?
C3 C4 C5 C6 . . . . 0.0(3) ?
C4 C5 C6 C7 . . . . 0.9(3) ?
C5 C6 C7 C2 . . . . -1.4(3) ?
C5 C6 C7 C8 . . . . 174.27(18) ?
C3 C2 C7 C6 . . . . 1.0(3) ?
C1 C2 C7 C6 . . . . 176.16(16) ?
C3 C2 C7 C8 . . . . -175.35(16) ?
C1 C2 C7 C8 . . . . -0.18(19) ?
C1 N1 C8 C15 . . . . -118.30(15) ?
C21 N1 C8 C15 . . . . 52.0(2) ?
C1 N1 C8 C9 . . . . 118.08(15) ?
C21 N1 C8 C9 . . . . -71.67(19) ?
C1 N1 C8 C7 . . . . -1.53(17) ?
C21 N1 C8 C7 . . . . 168.72(15) ?
C6 C7 C8 N1 . . . . -175.03(17) ?
C2 C7 C8 N1 . . . . 0.97(17) ?
C6 C7 C8 C15 . . . . -57.2(2) ?
C2 C7 C8 C15 . . . . 118.84(15) ?
C6 C7 C8 C9 . . . . 66.4(2) ?
C2 C7 C8 C9 . . . . -117.58(15) ?
N1 C8 C9 C10 . . . . 138.75(15) ?
C15 C8 C9 C10 . . . . 14.3(2) ?
C7 C8 C9 C10 . . . . -109.32(17) ?
N1 C8 C9 C14 . . . . -43.2(2) ?
C15 C8 C9 C14 . . . . -167.67(14) ?
C7 C8 C9 C14 . . . . 68.73(19) ?
C16 O2 C10 C9 . . . . -9.7(2) ?
C16 O2 C10 C11 . . . . 169.93(14) ?
C14 C9 C10 O2 . . . . 178.82(15) ?
C8 C9 C10 O2 . . . . -3.0(2) ?
C14 C9 C10 C11 . . . . -0.8(2) ?
C8 C9 C10 C11 . . . . 177.40(15) ?
O2 C10 C11 C12 . . . . -178.66(15) ?
C9 C10 C11 C12 . . . . 1.0(3) ?
C30 N3 C12 C11 . . . . -161.22(18) ?
C32 N3 C12 C11 . . . . 5.9(3) ?
C30 N3 C12 C13 . . . . 19.7(3) ?
C32 N3 C12 C13 . . . . -173.26(17) ?
C10 C11 C12 N3 . . . . -178.91(17) ?
C10 C11 C12 C13 . . . . 0.3(3) ?
N3 C12 C13 C14 . . . . 177.52(17) ?
C11 C12 C13 C14 . . . . -1.6(3) ?
C12 C13 C14 C9 . . . . 1.9(3) ?
C10 C9 C14 C13 . . . . -0.7(3) ?
C8 C9 C14 C13 . . . . -178.82(16) ?
N1 C8 C15 C16 . . . . -138.91(15) ?
C9 C8 C15 C16 . . . . -14.6(2) ?
C7 C8 C15 C16 . . . . 110.44(17) ?
N1 C8 C15 C20 . . . . 46.1(2) ?
C9 C8 C15 C20 . . . . 170.38(15) ?
C7 C8 C15 C20 . . . . -64.54(19) ?
C10 O2 C16 C15 . . . . 9.4(2) ?
C10 O2 C16 C17 . . . . -170.81(14) ?
C20 C15 C16 O2 . . . . 179.04(15) ?
C8 C15 C16 O2 . . . . 3.7(2) ?
C20 C15 C16 C17 . . . . -0.8(2) ?
C8 C15 C16 C17 . . . . -176.08(15) ?
O2 C16 C17 C18 . . . . -179.34(15) ?
C15 C16 C17 C18 . . . . 0.5(3) ?
C16 C17 C18 N4 . . . . -179.84(16) ?
C16 C17 C18 C19 . . . . -0.4(3) ?
C36 N4 C18 C17 . . . . -13.2(3) ?
C34 N4 C18 C17 . . . . -170.6(2) ?
C34' N4 C18 C17 . . . . 141.0(5) ?
C36 N4 C18 C19 . . . . 167.39(18) ?
C34 N4 C18 C19 . . . . 10.0(3) ?
C34' N4 C18 C19 . . . . -38.4(5) ?
C17 C18 C19 C20 . . . . 0.7(3) ?
N4 C18 C19 C20 . . . . -179.88(18) ?
C18 C19 C20 C15 . . . . -1.1(3) ?
C16 C15 C20 C19 . . . . 1.1(3) ?
C8 C15 C20 C19 . . . . 176.36(16) ?
C1 N1 C21 C22 . . . . -94.8(2) ?
C8 N1 C21 C22 . . . . 95.9(2) ?
C23 N2 C22 C21 . . . . -135.87(19) ?
N1 C21 C22 N2 . . . . -175.59(14) ?
C22 N2 C23 C24 . . . . -178.91(17) ?
N2 C23 C24 C29 . . . . -178.3(2) ?
N2 C23 C24 C25 . . . . 1.7(3) ?
C29 C24 C25 C26 . . . . 0.7(3) ?
C23 C24 C25 C26 . . . . -179.25(17) ?
C24 C25 C26 C27 . . . . -1.6(3) ?
C25 C26 C27 C28 . . . . 1.1(4) ?
C26 C27 C28 C29 . . . . 0.2(4) ?
C25 C24 C29 C28 . . . . 0.6(3) ?
C23 C24 C29 C28 . . . . -179.4(2) ?
C27 C28 C29 C24 . . . . -1.0(4) ?
C12 N3 C30 C31 . . . . -97.3(2) ?
C32 N3 C30 C31 . . . . 95.2(2) ?
C12 N3 C32 C33 . . . . -84.8(2) ?
C30 N3 C32 C33 . . . . 82.9(2) ?
C18 N4 C34 C35 . . . . -153.8(3) ?
C36 N4 C34 C35 . . . . 49.1(4) ?
C34' N4 C34 C35 . . . . -42.0(6) ?
C18 N4 C34' C35' . . . . 128.0(7) ?
C36 N4 C34' C35' . . . . -76.5(9) ?
C34 N4 C34' C35' . . . . 33.5(7) ?
C18 N4 C36 C37 . . . . 87.3(2) ?
C34 N4 C36 C37 . . . . -115.6(2) ?
C34' N4 C36 C37 . . . . -69.9(5) ?
